data_4084996
loop_
_publ_author_name
'Albert, Joan'
'Granell, Jaume'
'Qadir, Romana'
'Quirante, Josefina'
'Calvis, Carme'
'Messeguer, Ramon'
'Bad\'ia, Josefa'
'Baldom\`a, Laura'
'Font-Bardia, Merc\`e'
'Calvet, Teresa'

_publ_section_title
;
 Cyclopalladated Benzophenone Imines: Synthesis, Antitumor Activity, Cell
 Accumulation, DNA Interaction, and Cathepsin B Inhibition
;
_journal_issue 24
_journal_name_full Organometallics
_journal_page_first 7284
_journal_paper_doi 10.1021/om501060f
_journal_volume 33
_journal_year 2014
_chemical_formula_moiety 'C41 H31 Cl N P Pd, C H4 O'
_chemical_formula_sum 'C42 H35 Cl N O P Pd'
_chemical_formula_weight 742.53
_chemical_name_systematic
;
 ?
;
_space_group_IT_number 2
_symmetry_cell_setting triclinic
_symmetry_space_group_name_Hall '-P 1'
_symmetry_space_group_name_H-M 'P -1'
_atom_sites_solution_hydrogens geom
_atom_sites_solution_primary direct
_atom_sites_solution_secondary difmap
_audit_creation_method SHELXL-97
_cell_angle_alpha 90.14(2)
_cell_angle_beta 103.78(2)
_cell_angle_gamma 110.50(2)
_cell_formula_units_Z 2
_cell_length_a 11.904(4)
_cell_length_b 12.745(3)
_cell_length_c 13.027(3)
_cell_measurement_reflns_used 5854
_cell_measurement_temperature 100(2)
_cell_measurement_theta_max 31
_cell_measurement_theta_min 3
_cell_volume 1789.9(9)
_computing_cell_refinement 'AUTOMAR (Claudio Klein, 2007)'
_computing_data_collection 'MARXDS (Claudio Klein, 2005)'
_computing_data_reduction 'MARSCALE (Claudio Klein, 2007)'
_computing_molecular_graphics 'ORTEP (Brueggermann and Smith, 1990)'
_computing_publication_material 'PLATON (Spek, 1990)'
_computing_structure_refinement 'SHELXL-97 (Sheldrick, 1997)'
_computing_structure_solution 'SHELXS-97 (Sheldrick, 1997)'
_diffrn_ambient_temperature 100(2)
_diffrn_measured_fraction_theta_full 0.934
_diffrn_measured_fraction_theta_max 0.771
_diffrn_measurement_device_type 'MAR345 with image plate detector'
_diffrn_measurement_method 'phi scan'
_diffrn_radiation_monochromator graphite
_diffrn_radiation_source 'fine-focus sealed tube'
_diffrn_radiation_type MoK\a
_diffrn_radiation_wavelength 0.71073
_diffrn_reflns_av_R_equivalents 0.0271
_diffrn_reflns_av_sigmaI/netI 0.0272
_diffrn_reflns_limit_h_max 15
_diffrn_reflns_limit_h_min -13
_diffrn_reflns_limit_k_max 18
_diffrn_reflns_limit_k_min -16
_diffrn_reflns_limit_l_max 17
_diffrn_reflns_limit_l_min -17
_diffrn_reflns_number 16320
_diffrn_reflns_theta_full 25.00
_diffrn_reflns_theta_max 30.87
_diffrn_reflns_theta_min 1.62
_exptl_absorpt_coefficient_mu 0.671
_exptl_absorpt_correction_T_max 0.95
_exptl_absorpt_correction_T_min 0.92
_exptl_absorpt_correction_type empirical
_exptl_absorpt_process_details sadabs
_exptl_crystal_density_diffrn 1.378
_exptl_crystal_density_method 'not measured'
_exptl_crystal_description prism
_exptl_crystal_F_000 760
_exptl_crystal_size_max 0.2
_exptl_crystal_size_mid 0.1
_exptl_crystal_size_min 0.1
_refine_diff_density_max 0.834
_refine_diff_density_min -0.432
_refine_diff_density_rms 0.098
_refine_ls_extinction_coef 0.0373(16)
_refine_ls_extinction_expression Fc^*^=kFc[1+0.001xFc^2^\l^3^/sin(2\q)]^-1/4^
_refine_ls_extinction_method SHELXL
_refine_ls_goodness_of_fit_ref 1.114
_refine_ls_hydrogen_treatment constr
_refine_ls_matrix_type full
_refine_ls_number_parameters 452
_refine_ls_number_reflns 8714
_refine_ls_number_restraints 12
_refine_ls_restrained_S_all 1.119
_refine_ls_R_factor_all 0.0367
_refine_ls_R_factor_gt 0.0334
_refine_ls_shift/su_max 0.002
_refine_ls_shift/su_mean 0.000
_refine_ls_structure_factor_coef Fsqd
_refine_ls_weighting_details 'calc w=1/[\s^2^(Fo^2^)+(0.0533P)^2^+0.3559P] where P=(Fo^2^+2Fc^2^)/3'
_refine_ls_weighting_scheme calc
_refine_ls_wR_factor_gt 0.0936
_refine_ls_wR_factor_ref 0.0992
_reflns_number_gt 8045
_reflns_number_total 8714
_reflns_threshold_expression >2sigma(I)
_cod_data_source_file om501060f_si_002.cif
_cod_data_source_block jaqm99a
_cod_depositor_comments 'Adding full bibliography for 4084996--4085001.cif.'
_cod_original_cell_volume 1789.9(8)
_cod_original_sg_symbol_H-M P-1
_cod_database_code 4084996

loop_
_symmetry_equiv_pos_as_xyz
'x, y, z'
'-x, -y, -z'

loop_
_atom_site_label
_atom_site_type_symbol
_atom_site_fract_x
_atom_site_fract_y
_atom_site_fract_z
_atom_site_U_iso_or_equiv
_atom_site_adp_type
_atom_site_occupancy
_atom_site_symmetry_multiplicity
_atom_site_calc_flag
_atom_site_refinement_flags
_atom_site_disorder_assembly
_atom_site_disorder_group
Pd1 Pd 0.804587(13) 0.132111(11) 0.653319(11) 0.04406(7) Uani 1 1 d . . .
Cl1 Cl 0.78584(7) -0.01218(5) 0.76907(5) 0.06469(15) Uani 1 1 d . . .
P1 P 0.90099(5) 0.26929(5) 0.78950(4) 0.04798(12) Uani 1 1 d . . .
N1 N 0.71463(14) 0.01374(13) 0.51821(12) 0.0400(3) Uani 1 1 d U . .
C1 C 0.66854(18) -0.10485(16) 0.52287(15) 0.0438(4) Uani 1 1 d . . .
C2 C 0.5446(2) -0.16124(18) 0.51136(18) 0.0532(5) Uani 1 1 d . . .
H2 H 0.4901 -0.1227 0.4954 0.064 Uiso 1 1 calc R . .
C3 C 0.4991(2) -0.2764(2) 0.5233(2) 0.0617(5) Uani 1 1 d . . .
H3 H 0.4147 -0.3139 0.5159 0.074 Uiso 1 1 calc R . .
C4 C 0.5787(2) -0.33407(19) 0.54607(19) 0.0574(5) Uani 1 1 d . . .
H4 H 0.5481 -0.4102 0.5559 0.069 Uiso 1 1 calc R . .
C5 C 0.7065(2) -0.27922(17) 0.55468(17) 0.0507(4) Uani 1 1 d . . .
C6 C 0.7907(2) -0.3376(2) 0.5745(2) 0.0610(5) Uani 1 1 d . . .
H6 H 0.7609 -0.4146 0.5806 0.073 Uiso 1 1 calc R . .
C7 C 0.9130(3) -0.2830(2) 0.5846(2) 0.0655(6) Uani 1 1 d . . .
H7 H 0.9668 -0.3224 0.5978 0.079 Uiso 1 1 calc R . .
C8 C 0.9595(2) -0.1661(2) 0.5752(2) 0.0611(5) Uani 1 1 d . . .
H8 H 1.0441 -0.1291 0.5827 0.073 Uiso 1 1 calc R . .
C9 C 0.8821(2) -0.10665(18) 0.55515(17) 0.0499(4) Uani 1 1 d . . .
H9 H 0.9140 -0.0299 0.5482 0.060 Uiso 1 1 calc R . .
C10 C 0.75345(19) -0.16153(16) 0.54499(16) 0.0454(4) Uani 1 1 d . . .
C11 C 0.69716(18) 0.05890(16) 0.42927(15) 0.0439(4) Uani 1 1 d U . .
C12 C 0.6344(2) -0.00865(18) 0.32433(17) 0.0508(4) Uani 1 1 d U . .
C13 C 0.5244(2) -0.0034(2) 0.26569(19) 0.0600(5) Uani 1 1 d . . .
H13 H 0.4874 0.0391 0.2940 0.072 Uiso 1 1 calc R . .
C14 C 0.4670(3) -0.0603(3) 0.1646(2) 0.0767(7) Uani 1 1 d . . .
H14 H 0.3922 -0.0569 0.1256 0.092 Uiso 1 1 calc R . .
C15 C 0.5245(4) -0.1218(3) 0.1240(3) 0.0885(9) Uani 1 1 d . . .
H15 H 0.4889 -0.1580 0.0558 0.106 Uiso 1 1 calc R . .
C16 C 0.6351(4) -0.1312(3) 0.1831(3) 0.0874(9) Uani 1 1 d . . .
H16 H 0.6711 -0.1752 0.1560 0.105 Uiso 1 1 calc R . .
C17 C 0.6893(3) -0.0729(2) 0.2835(2) 0.0667(6) Uani 1 1 d U . .
H17 H 0.7633 -0.0771 0.3236 0.080 Uiso 1 1 calc R . .
C18 C 0.74691(17) 0.18238(15) 0.43683(15) 0.0422(4) Uani 1 1 d . . .
C19 C 0.7375(2) 0.23955(18) 0.34585(17) 0.0504(4) Uani 1 1 d . . .
H19 H 0.6987 0.1995 0.2794 0.060 Uiso 1 1 calc R . .
C20 C 0.7864(2) 0.35660(19) 0.35455(18) 0.0544(5) Uani 1 1 d . . .
H20 H 0.7798 0.3954 0.2944 0.065 Uiso 1 1 calc R . .
C21 C 0.8451(2) 0.41463(18) 0.45450(18) 0.0521(4) Uani 1 1 d . . .
H21 H 0.8774 0.4929 0.4613 0.063 Uiso 1 1 calc R . .
C22 C 0.85587(19) 0.35628(17) 0.54481(17) 0.0488(4) Uani 1 1 d . . .
H22 H 0.8968 0.3970 0.6107 0.059 Uiso 1 1 calc R . .
C23 C 0.80793(17) 0.24022(15) 0.53969(14) 0.0404(3) Uani 1 1 d . . .
C24 C 0.8260(2) 0.37369(19) 0.78528(18) 0.0554(5) Uani 1 1 d U . .
C25 C 0.6982(3) 0.3335(2) 0.7479(2) 0.0661(6) Uani 1 1 d U . .
H25 H 0.6558 0.2588 0.7204 0.079 Uiso 1 1 calc R . .
C26 C 0.6331(3) 0.4046(3) 0.7514(3) 0.0842(8) Uani 1 1 d . . .
H26 H 0.5471 0.3768 0.7278 0.101 Uiso 1 1 calc R . .
C27 C 0.6952(3) 0.5159(3) 0.7895(3) 0.0819(8) Uani 1 1 d . . .
H27 H 0.6512 0.5631 0.7921 0.098 Uiso 1 1 calc R . .
C28 C 0.8221(3) 0.5570(3) 0.8237(2) 0.0779(8) Uani 1 1 d . . .
H28 H 0.8641 0.6327 0.8479 0.094 Uiso 1 1 calc R . .
C29 C 0.8889(3) 0.4868(2) 0.8226(2) 0.0678(6) Uani 1 1 d . . .
H29 H 0.9749 0.5152 0.8467 0.081 Uiso 1 1 calc R . .
C30 C 1.0656(2) 0.3414(2) 0.79704(18) 0.0559(5) Uani 1 1 d . . .
C31 C 1.1135(3) 0.3194(2) 0.7153(2) 0.0638(5) Uani 1 1 d U . .
H31 H 1.0604 0.2731 0.6550 0.077 Uiso 1 1 calc R . .
C32 C 1.2398(3) 0.3658(3) 0.7229(3) 0.0817(8) Uani 1 1 d U . .
H32 H 1.2711 0.3490 0.6687 0.098 Uiso 1 1 calc R . .
C33 C 1.3202(3) 0.4380(3) 0.8122(3) 0.0875(9) Uani 1 1 d . . .
H33 H 1.4049 0.4697 0.8178 0.105 Uiso 1 1 calc R . .
C34 C 1.2712(3) 0.4615(3) 0.8923(3) 0.0858(9) Uani 1 1 d . . .
H34 H 1.3239 0.5100 0.9515 0.103 Uiso 1 1 calc R . .
C35 C 1.1454(3) 0.4141(2) 0.8858(2) 0.0687(6) Uani 1 1 d . . .
H35 H 1.1142 0.4307 0.9402 0.082 Uiso 1 1 calc R . .
C36 C 0.9058(2) 0.2270(2) 0.92442(18) 0.0592(5) Uani 1 1 d U . .
C37 C 0.9812(3) 0.1674(2) 0.9665(2) 0.0770(7) Uani 1 1 d . . .
H37 H 1.0308 0.1517 0.9278 0.092 Uiso 1 1 calc R . .
C38 C 0.9816(4) 0.1313(3) 1.0673(3) 0.0931(9) Uani 1 1 d U . .
H38 H 1.0333 0.0927 1.0962 0.112 Uiso 1 1 calc R . .
C39 C 0.9091(4) 0.1510(3) 1.1240(3) 0.0945(9) Uani 1 1 d U . .
H39 H 0.9101 0.1255 1.1910 0.113 Uiso 1 1 calc R . .
C40 C 0.8336(4) 0.2089(4) 1.0821(3) 0.1065(11) Uani 1 1 d U . .
H40 H 0.7824 0.2217 1.1206 0.128 Uiso 1 1 calc R . .
C41 C 0.8327(3) 0.2489(3) 0.9826(2) 0.0821(8) Uani 1 1 d U . .
H41 H 0.7832 0.2900 0.9558 0.098 Uiso 1 1 calc R . .
C1W C 0.3894(5) 0.2299(4) 0.1002(4) 0.1170(14) Uani 1 1 d D . .
O1W O 0.4154(9) 0.2692(6) 0.2053(6) 0.082(2) Uani 0.25 1 d PD A 1
O2W O 0.2681(8) 0.2214(9) 0.0430(8) 0.089(3) Uani 0.25 1 d PD A 1
O1W' O 0.5186(7) 0.2982(9) 0.1319(9) 0.104(3) Uani 0.25 1 d PD A 2
O2W' O 0.3232(11) 0.2836(10) 0.0212(6) 0.090(3) Uani 0.25 1 d PD A 2

loop_
_atom_site_aniso_label
_atom_site_aniso_U_11
_atom_site_aniso_U_22
_atom_site_aniso_U_33
_atom_site_aniso_U_23
_atom_site_aniso_U_13
_atom_site_aniso_U_12
Pd1 0.04688(11) 0.04160(9) 0.04372(10) 0.00341(6) 0.01038(6) 0.01677(7)
Cl1 0.0777(4) 0.0566(3) 0.0572(3) 0.0085(2) 0.0126(3) 0.0240(3)
P1 0.0515(3) 0.0460(3) 0.0447(3) 0.0023(2) 0.0107(2) 0.0166(2)
N1 0.0407(7) 0.0383(7) 0.0403(7) 0.0005(5) 0.0086(6) 0.0147(6)
C1 0.0458(9) 0.0409(9) 0.0451(9) 0.0028(7) 0.0114(7) 0.0161(7)
C2 0.0498(11) 0.0527(11) 0.0581(12) 0.0033(9) 0.0136(9) 0.0198(9)
C3 0.0556(12) 0.0556(12) 0.0692(14) 0.0020(10) 0.0169(10) 0.0138(10)
C4 0.0611(13) 0.0457(10) 0.0628(13) 0.0037(9) 0.0172(10) 0.0151(9)
C5 0.0545(11) 0.0452(10) 0.0540(11) 0.0034(8) 0.0150(8) 0.0190(8)
C6 0.0699(15) 0.0535(12) 0.0659(14) 0.0080(10) 0.0201(11) 0.0278(11)
C7 0.0687(15) 0.0650(14) 0.0716(15) 0.0069(11) 0.0187(12) 0.0341(12)
C8 0.0564(13) 0.0632(13) 0.0670(14) 0.0076(11) 0.0166(10) 0.0249(11)
C9 0.0493(10) 0.0484(10) 0.0537(11) 0.0060(8) 0.0148(8) 0.0187(8)
C10 0.0477(10) 0.0434(9) 0.0470(10) 0.0026(7) 0.0127(7) 0.0184(8)
C11 0.0435(9) 0.0454(9) 0.0439(8) 0.0024(7) 0.0106(7) 0.0177(8)
C12 0.0552(11) 0.0464(10) 0.0481(10) 0.0030(8) 0.0117(8) 0.0161(8)
C13 0.0598(13) 0.0584(12) 0.0577(12) 0.0013(10) 0.0098(10) 0.0197(10)
C14 0.0755(17) 0.0765(17) 0.0688(16) -0.0018(13) 0.0072(13) 0.0238(14)
C15 0.095(2) 0.092(2) 0.0699(18) -0.0099(16) 0.0114(16) 0.0298(18)
C16 0.101(2) 0.087(2) 0.0754(19) -0.0110(16) 0.0215(17) 0.0355(18)
C17 0.0744(16) 0.0677(15) 0.0632(14) -0.0006(11) 0.0183(11) 0.0314(12)
C18 0.0430(9) 0.0414(8) 0.0428(9) 0.0029(7) 0.0105(7) 0.0164(7)
C19 0.0524(11) 0.0492(10) 0.0478(10) 0.0044(8) 0.0109(8) 0.0176(8)
C20 0.0579(12) 0.0514(11) 0.0552(11) 0.0092(9) 0.0157(9) 0.0205(9)
C21 0.0526(11) 0.0473(10) 0.0577(12) 0.0074(8) 0.0159(9) 0.0183(9)
C22 0.0490(10) 0.0467(10) 0.0503(10) 0.0025(8) 0.0125(8) 0.0167(8)
C23 0.0401(8) 0.0426(8) 0.0407(8) 0.0045(7) 0.0107(6) 0.0172(7)
C24 0.0644(11) 0.0531(11) 0.0504(11) 0.0027(9) 0.0161(9) 0.0223(10)
C25 0.0663(11) 0.0644(14) 0.0671(15) -0.0004(11) 0.0165(11) 0.0236(12)
C26 0.084(2) 0.086(2) 0.090(2) 0.0045(17) 0.0231(16) 0.0376(17)
C27 0.099(2) 0.0814(19) 0.0789(19) 0.0066(15) 0.0266(16) 0.0465(18)
C28 0.096(2) 0.0624(15) 0.0762(18) 0.0006(13) 0.0213(15) 0.0308(15)
C29 0.0771(16) 0.0603(14) 0.0640(14) 0.0019(11) 0.0169(12) 0.0231(12)
C30 0.0560(12) 0.0553(11) 0.0543(12) 0.0050(9) 0.0113(9) 0.0192(10)
C31 0.0659(12) 0.0676(14) 0.0606(13) 0.0050(11) 0.0135(11) 0.0290(11)
C32 0.0704(13) 0.093(2) 0.086(2) 0.0103(17) 0.0230(15) 0.0334(16)
C33 0.0686(17) 0.095(2) 0.095(2) 0.0126(18) 0.0188(16) 0.0262(17)
C34 0.0737(18) 0.089(2) 0.081(2) 0.0007(16) 0.0096(15) 0.0196(16)
C35 0.0657(14) 0.0720(16) 0.0616(14) 0.0006(12) 0.0115(11) 0.0198(12)
C36 0.0650(13) 0.0539(12) 0.0490(11) 0.0033(9) 0.0091(9) 0.0132(10)
C37 0.0887(19) 0.0668(16) 0.0690(16) 0.0070(13) 0.0108(14) 0.0261(14)
C38 0.107(2) 0.081(2) 0.076(2) 0.0120(16) 0.0092(15) 0.0254(18)
C39 0.106(2) 0.091(2) 0.0606(16) 0.0130(15) 0.0144(14) 0.0097(16)
C40 0.110(3) 0.130(3) 0.0747(18) 0.0175(19) 0.0290(19) 0.034(2)
C41 0.0819(18) 0.096(2) 0.0664(15) 0.0029(14) 0.0228(13) 0.0277(16)
C1W 0.136(4) 0.107(3) 0.114(3) 0.008(3) 0.049(3) 0.040(3)
O1W 0.117(7) 0.052(4) 0.072(5) 0.006(3) 0.028(4) 0.022(4)
O2W 0.086(6) 0.085(6) 0.111(8) 0.029(6) 0.044(6) 0.038(5)
O1W' 0.069(5) 0.110(7) 0.107(7) -0.035(6) -0.010(5) 0.021(5)
O2W' 0.124(8) 0.113(8) 0.056(4) -0.004(5) 0.016(5) 0.074(7)

loop_
_atom_type_symbol
_atom_type_description
_atom_type_scat_dispersion_real
_atom_type_scat_dispersion_imag
_atom_type_scat_source
C C 0.0033 0.0016 'International Tables Vol C Tables 4.2.6.8 and 6.1.1.4'
H H 0.0000 0.0000 'International Tables Vol C Tables 4.2.6.8 and 6.1.1.4'
Cl Cl 0.1484 0.1585 'International Tables Vol C Tables 4.2.6.8 and 6.1.1.4'
N N 0.0061 0.0033 'International Tables Vol C Tables 4.2.6.8 and 6.1.1.4'
P P 0.1023 0.0942 'International Tables Vol C Tables 4.2.6.8 and 6.1.1.4'
Pd Pd -0.9988 1.0072 'International Tables Vol C Tables 4.2.6.8 and 6.1.1.4'
O O 0.0106 0.0060 'International Tables Vol C Tables 4.2.6.8 and 6.1.1.4'

loop_
_geom_angle_atom_site_label_1
_geom_angle_atom_site_label_2
_geom_angle_atom_site_label_3
_geom_angle
C23 Pd1 N1 81.11(7)
C23 Pd1 P1 94.52(6)
N1 Pd1 P1 175.62(4)
C23 Pd1 Cl1 172.91(5)
N1 Pd1 Cl1 91.83(5)
P1 Pd1 Cl1 92.53(3)
C30 P1 C36 101.78(11)
C30 P1 C24 109.32(11)
C36 P1 C24 101.84(11)
C30 P1 Pd1 112.75(8)
C36 P1 Pd1 117.44(8)
C24 P1 Pd1 112.64(8)
C11 N1 C1 121.94(16)
C11 N1 Pd1 113.92(12)
C1 N1 Pd1 123.99(12)
C2 C1 C10 121.03(18)
C2 C1 N1 119.90(18)
C10 C1 N1 118.99(17)
C1 C2 C3 120.6(2)
C1 C2 H2 119.7
C3 C2 H2 119.7
C4 C3 C2 120.1(2)
C4 C3 H3 119.9
C2 C3 H3 119.9
C3 C4 C5 120.7(2)
C3 C4 H4 119.7
C5 C4 H4 119.7
C4 C5 C10 119.2(2)
C4 C5 C6 122.0(2)
C10 C5 C6 118.8(2)
C7 C6 C5 121.0(2)
C7 C6 H6 119.5
C5 C6 H6 119.5
C6 C7 C8 120.2(2)
C6 C7 H7 119.9
C8 C7 H7 119.9
C9 C8 C7 120.9(2)
C9 C8 H8 119.5
C7 C8 H8 119.5
C8 C9 C10 120.2(2)
C8 C9 H9 119.9
C10 C9 H9 119.9
C1 C10 C9 122.74(18)
C1 C10 C5 118.29(19)
C9 C10 C5 118.94(19)
N1 C11 C18 115.99(17)
N1 C11 C12 123.05(17)
C18 C11 C12 120.93(17)
C13 C12 C17 119.7(2)
C13 C12 C11 120.0(2)
C17 C12 C11 120.2(2)
C12 C13 C14 121.4(2)
C12 C13 H13 119.3
C14 C13 H13 119.3
C15 C14 C13 118.1(3)
C15 C14 H14 120.9
C13 C14 H14 120.9
C14 C15 C16 121.7(3)
C14 C15 H15 119.1
C16 C15 H15 119.1
C17 C16 C15 118.2(3)
C17 C16 H16 120.9
C15 C16 H16 120.9
C12 C17 C16 120.7(3)
C12 C17 H17 119.6
C16 C17 H17 119.6
C19 C18 C23 121.89(17)
C19 C18 C11 120.78(17)
C23 C18 C11 117.30(16)
C20 C19 C18 119.9(2)
C20 C19 H19 120.0
C18 C19 H19 120.0
C21 C20 C19 119.0(2)
C21 C20 H20 120.5
C19 C20 H20 120.5
C20 C21 C22 120.5(2)
C20 C21 H21 119.8
C22 C21 H21 119.8
C23 C22 C21 122.32(19)
C23 C22 H22 118.8
C21 C22 H22 118.8
C22 C23 C18 116.35(17)
C22 C23 Pd1 132.06(15)
C18 C23 Pd1 111.58(13)
C25 C24 C29 119.4(2)
C25 C24 P1 116.36(19)
C29 C24 P1 124.1(2)
C24 C25 C26 120.0(3)
C24 C25 H25 120.0
C26 C25 H25 120.0
C27 C26 C25 120.5(3)
C27 C26 H26 119.8
C25 C26 H26 119.8
C28 C27 C26 119.7(3)
C28 C27 H27 120.1
C26 C27 H27 120.1
C27 C28 C29 120.8(3)
C27 C28 H28 119.6
C29 C28 H28 119.6
C28 C29 C24 119.6(3)
C28 C29 H29 120.2
C24 C29 H29 120.2
C31 C30 C35 119.4(2)
C31 C30 P1 119.43(19)
C35 C30 P1 121.13(19)
C32 C31 C30 120.6(3)
C32 C31 H31 119.7
C30 C31 H31 119.7
C31 C32 C33 120.1(3)
C31 C32 H32 120.0
C33 C32 H32 120.0
C34 C33 C32 118.9(3)
C34 C33 H33 120.6
C32 C33 H33 120.6
C35 C34 C33 121.3(3)
C35 C34 H34 119.4
C33 C34 H34 119.4
C34 C35 C30 119.7(3)
C34 C35 H35 120.1
C30 C35 H35 120.1
C41 C36 C37 119.6(3)
C41 C36 P1 121.5(2)
C37 C36 P1 118.9(2)
C36 C37 C38 119.1(3)
C36 C37 H37 120.5
C38 C37 H37 120.5
C39 C38 C37 121.6(4)
C39 C38 H38 119.2
C37 C38 H38 119.2
C38 C39 C40 119.3(3)
C38 C39 H39 120.3
C40 C39 H39 120.3
C39 C40 C41 120.8(4)
C39 C40 H40 119.6
C41 C40 H40 119.6
C36 C41 C40 119.5(4)
C36 C41 H41 120.3
C40 C41 H41 120.3
O1W C1W O2W 111.8(7)
O1W' C1W O2W' 109.9(8)

loop_
_geom_bond_atom_site_label_1
_geom_bond_atom_site_label_2
_geom_bond_distance
Pd1 C23 2.0226(19)
Pd1 N1 2.1162(16)
Pd1 P1 2.2651(9)
Pd1 Cl1 2.3647(9)
P1 C30 1.828(3)
P1 C36 1.833(2)
P1 C24 1.838(2)
N1 C11 1.300(2)
N1 C1 1.423(2)
C1 C2 1.366(3)
C1 C10 1.414(3)
C2 C3 1.398(3)
C2 H2 0.9300
C3 C4 1.372(4)
C3 H3 0.9300
C4 C5 1.410(3)
C4 H4 0.9300
C5 C10 1.423(3)
C5 C6 1.423(3)
C6 C7 1.349(4)
C6 H6 0.9300
C7 C8 1.413(4)
C7 H7 0.9300
C8 C9 1.367(3)
C8 H8 0.9300
C9 C10 1.416(3)
C9 H9 0.9300
C11 C18 1.468(3)
C11 C12 1.492(3)
C12 C13 1.374(3)
C12 C17 1.386(3)
C13 C14 1.395(4)
C13 H13 0.9300
C14 C15 1.381(5)
C14 H14 0.9300
C15 C16 1.403(5)
C15 H15 0.9300
C16 C17 1.391(4)
C16 H16 0.9300
C17 H17 0.9300
C18 C19 1.395(3)
C18 C23 1.422(3)
C19 C20 1.392(3)
C19 H19 0.9300
C20 C21 1.389(3)
C20 H20 0.9300
C21 C22 1.397(3)
C21 H21 0.9300
C22 C23 1.381(3)
C22 H22 0.9300
C24 C25 1.384(4)
C24 C29 1.394(3)
C25 C26 1.390(4)
C25 H25 0.9300
C26 C27 1.375(5)
C26 H26 0.9300
C27 C28 1.372(5)
C27 H27 0.9300
C28 C29 1.391(4)
C28 H28 0.9300
C29 H29 0.9300
C30 C31 1.392(3)
C30 C35 1.398(3)
C31 C32 1.387(4)
C31 H31 0.9300
C32 C33 1.402(5)
C32 H32 0.9300
C33 C34 1.388(5)
C33 H33 0.9300
C34 C35 1.385(4)
C34 H34 0.9300
C35 H35 0.9300
C36 C41 1.376(4)
C36 C37 1.389(4)
C37 C38 1.393(4)
C37 H37 0.9300
C38 C39 1.344(5)
C38 H38 0.9300
C39 C40 1.373(6)
C39 H39 0.9300
C40 C41 1.393(5)
C40 H40 0.9300
C41 H41 0.9300
C1W O1W 1.381(7)
C1W O2W 1.424(8)
C1W O1W' 1.432(7)
C1W O2W' 1.464(7)
